data_1528743
loop_
_publ_author_name
'Moreno, C.A.'
'Bochmann, M.'
'Hughes, D.L.'

_publ_section_title
;
 Synthesis and molecular structure of [Mg (C H2 Si Me3) (mu3-O C H2 Si
 Me3)]4
;
_journal_name_full Polyhedron
_journal_page_first 2523
_journal_page_last 2526
_journal_volume 26
_journal_year 2007
_chemical_formula_sum 'C32 H88 Mg4 O4 Si8'
_chemical_name_systematic '(Mg (C H2 Si (C H3)3) (O C H2 Si (C H3)3))4'
_space_group_IT_number 2
_symmetry_space_group_name_Hall '-P 1'
_symmetry_space_group_name_H-M 'P -1'
_cell_angle_alpha 100.854
_cell_angle_beta 89.542
_cell_angle_gamma 96.211
_cell_formula_units_Z 4
_cell_length_a 10.7614
_cell_length_b 21.68
_cell_length_c 24.724
_cell_volume 5631.387
_citation_journal_id_ASTM PLYHDE
_cod_data_source_file Moreno_PLYHDE_2007_1390.cif
_cod_data_source_block C32H88Mg4O4Si8
_cod_original_cell_volume 5631.388
_cod_database_code 1528743

loop_
_symmetry_equiv_pos_as_xyz
x,y,z
-x,-y,-z

loop_
_atom_site_label
_atom_site_type_symbol
_atom_site_fract_x
_atom_site_fract_y
_atom_site_fract_z
_atom_site_occupancy
_atom_site_U_iso_or_equiv
H3 H 0.9344 0.864 0.3668 1 0.0
H152 H 1.4584 0.8475 0.6523 1 0.0
H103 H 1.3745 0.5196 0.5037 1 0.0
C30 C 0.847 0.9296 -0.01429 1 0.0
C31 C 0.9653 0.8877 0.08307 1 0.0
C3 C 0.735 0.9374 0.3222 1 0.0
H78 H 0.652 0.8286 0.0059 1 0.0
H83 H 1.009 0.8593 0.0571 1 0.0
H52 H 0.4435 0.7627 -0.0558 1 0.0
H134 H 0.7869 0.6136 0.5195 1 0.0
Mg2 Mg 0.62401 0.69902 0.05942 1 0.0
H30 H 0.895 0.5562 -0.0845 1 0.0
H139 H 0.6398 0.5542 0.4127 1 0.0
H149 H 1.291 0.7774 0.778 1 0.0
H168 H 1.1584 0.7609 0.443 0.5 0.0
H58 H 0.9216 0.7246 0.2445 1 0.0
H86 H 0.6506 0.9607 0.0824 1 0.0
H161 H 1.4344 0.8101 0.4186 0.5 0.0
C2 C 0.9493 0.86 0.32805 1 0.0
H65 H 0.9059 0.6832 0.0787 1 0.0
H68 H 0.2719 0.6313 0.1682 1 0.0
H114 H 1.1269 0.5163 0.6908 1 0.0
H35 H 0.535 0.8795 0.2289 1 0.0
H91 H 0.7291 0.8806 0.8685 1 0.0
H36 H 0.3566 0.966 0.2918 1 0.0
H116 H 1.1028 0.6321 0.8349 1 0.0
H54 H 0.5456 0.9015 -0.0392 1 0.0
H73 H 0.3952 0.6879 0.327 1 0.0
H164 H 1.5086 0.907 0.4494 0.5 0.0
C11 C 0.8434 0.5769 -0.1054 1 0.0
H98 H 0.9211 0.9794 0.8074 1 0.0
H59 H 1.0196 0.6753 0.233 1 0.0
H158 H 1.4738 0.9393 0.4337 0.5 0.0
C21 C 0.6915 0.6573 0.1651 1 0.0
H79 H 0.7676 0.7925 0.0118 1 0.0
H157 H 1.4125 0.9781 0.485 0.5 0.0
H23 H 0.7627 0.6148 0.0203 1 0.0
H99 H 1.0398 0.9431 0.7964 1 0.0
C36 C 0.9611 0.9444 0.8149 1 0.0
H150 H 1.2612 0.8398 0.817 1 0.0
H53 H 0.4595 0.9072 -0.0885 1 0.0
H40 H 0.3357 0.7784 0.2786 1 0.0
H77 H 0.1498 0.6104 0.294 1 0.0
C10 C 0.7019 0.6897 -0.1045 1 0.0
H171 H 1.2243 0.8979 0.4066 1 0.0
H71 H 0.377 0.5154 0.1881 1 0.0
Si16 Si 0.69796 0.6532 0.66503 1 0.0
C22 C 0.9321 0.6806 0.2333 1 0.0
C4 C 0.686 0.7971 0.308 1 0.0
H109 H 1.104 0.511 0.5415 1 0.0
H87 H 0.776 0.9949 0.1106 1 0.0
H84 H 0.9479 0.8699 0.1154 1 0.0
H151 H 1.3994 0.8231 0.8107 1 0.0
C38 C 1.3841 0.564 0.5188 1 0.0
Mg3 Mg 0.46763 0.80678 0.08396 1 0.0
H70 H 0.5061 0.5554 0.2042 1 0.0
H18 H 0.1352 0.52 0.0003 1 0.0
C32 C 0.7264 0.9549 0.1001 1 0.0
H121 H 1.3774 0.5549 0.7486 1 0.0
C29 C 0.7159 0.82305 0.03151 1 0.0
H136 H 0.6775 0.7398 0.4785 1 0.0
Mg4 Mg 0.45483 0.71246 0.15923 1 0.0
H96 H 0.8888 0.7657 0.7994 1 0.0
Si9 Si 0.85995 0.86986 0.78997 1 0.0
C12 C 0.9479 0.7034 -0.0415 1 0.0
H180 H 0.665 0.5523 0.6097 1 0.0
H182 H 0.6673 0.5463 0.6719 1 0.0
O2 O 0.49711 0.80808 0.16604 1 0.0
H165 H 1.4709 0.8433 0.4084 0.5 0.0
H13 H 0.2573 0.6842 0.0808 1 0.0
Si3 Si 0.79783 0.65087 -0.06075 1 0.0
H135 H 0.6084 0.7078 0.4231 1 0.0
C25 C 0.3198 0.65909 0.1979 1 0.0
H39 H 0.3834 0.841 0.3193 1 0.0
H56 H 0.6508 0.6175 0.1452 1 0.0
C66 C 0.6371 0.5692 0.6459 1 0.0
H49 H 0.1222 0.8442 -0.0395 1 0.0
H69 H 0.4396 0.516 0.2453 1 0.0
H115 H 1.0156 0.5571 0.7064 1 0.0
C51 C 0.7019 0.5753 0.3924 1 0.0
H12 H 0.2936 0.7051 0.0251 1 0.0
C27 C 0.4382 0.6533 0.3089 1 0.0
H8 H 0.7922 0.9726 0.3162 1 0.0
Si10 Si 1.2308 0.59603 0.51625 1 0.0
Mg8 Mg 1.16026 0.80706 0.58239 1 0.0
H110 H 1.0362 0.5724 0.5557 1 0.0
H175 H 0.6733 0.6635 0.7607 1 0.0
H60 H 0.8902 0.6572 0.2587 1 0.0
H37 H 0.2118 0.9494 0.2836 1 0.0
H95 H 1.0189 0.8027 0.7912 1 0.0
H38 H 0.2928 0.9718 0.2365 1 0.0
H100 H 1.3213 0.6864 0.577 1 0.0
H127 H 0.7706 0.8929 0.4612 1 0.0
H160 H 1.4404 0.7918 0.4768 0.5 0.0
C17 C 0.3504 0.8588 0.04822 1 0.0
H174 H 0.6764 0.73 0.7443 1 0.0
H112 H 1.3183 0.6895 0.7125 1 0.0
H142 H 0.9556 0.6624 0.3843 1 0.0
H85 H 1.0162 0.9274 0.093 1 0.0
H26 H 0.6792 0.7286 -0.0834 1 0.0
H6 H 0.7245 0.9391 0.361 1 0.0
Si12 Si 0.84933 0.89922 0.55147 1 0.0
H9 H 0.6765 0.8027 0.3472 1 0.0
H104 H 1.4128 0.5707 0.5564 1 0.0
H62 H 0.9733 0.5622 0.1412 1 0.0
H5 H 0.9817 0.8205 0.3145 1 0.0
Si11 Si 1.20102 0.61226 0.749 1 0.0
H48 H 0.1748 0.9156 -0.033 1 0.0
C52 C 0.8914 0.6893 0.3959 1 0.0
H107 H 1.1672 0.5429 0.4265 1 0.0
H137 H 0.5826 0.6792 0.4763 1 0.0
O8 O 0.94632 0.70694 0.64368 1 0.0
H17 H 0.1181 0.5669 0.0558 1 0.0
O3 O 0.64127 0.70751 0.14356 1 0.0
H125 H 0.9344 0.996 0.6042 1 0.0
H92 H 0.6577 0.8348 0.8192 1 0.0
C45 C 0.9141 0.82133 0.53278 1 0.0
H22 H 0.4489 0.6091 -0.0563 1 0.0
H162 H 1.3255 0.7652 0.4376 0.5 0.0
H90 H 0.7454 0.8372 0.709 1 0.0
C33 C 0.831 0.85626 0.71536 1 0.0
C14 C 0.2911 0.948 0.2656 1 0.0
H130 H 0.6376 0.8617 0.561 1 0.0
C20 C 0.4648 0.9109 -0.0492 1 0.0
C9 C 0.7077 0.63495 -0.00015 1 0.0
H10 H 0.7175 0.7574 0.2945 1 0.0
H81 H 0.8949 0.9704 -0.0066 1 0.0
H47 H 0.1876 0.8693 -0.0892 1 0.0
C43 C 1.1266 0.6586 0.8087 1 0.0
H19 H 0.0942 0.587 -0.0006 1 0.0
H145 H 1.1986 0.8981 0.677 1 0.0
Si2 Si 0.31146 0.59617 0.01677 1 0.0
H101 H 1.2891 0.7048 0.521 1 0.0
H132 H 0.7046 0.8754 0.6188 1 0.0
C26 C 0.4268 0.5408 0.2179 1 0.0
H119 H 1.3092 0.5571 0.8051 1 0.0
C54 C 1.4022 0.9474 0.7608 1 0.0
C16 C 0.19 0.8279 0.1861 1 0.0
H41 H 0.2396 0.82 0.3115 1 0.0
O5 O 1.148 0.71071 0.57396 1 0.0
H111 H 1.2834 0.6309 0.6666 1 0.0
H4 H 1.0087 0.8942 0.3217 1 0.0
H113 H 1.0645 0.5194 0.7487 1 0.0
H80 H 0.893 0.9006 -0.0385 1 0.0
H45 H 0.2662 0.8474 0.0601 1 0.0
O6 O 0.9698 0.79524 0.57651 1 0.0
H179 H 0.6749 0.6821 0.5786 1 0.0
H133 H 0.9063 0.6009 0.4856 1 0.0
C65 C 0.6449 0.6987 0.6145 1 0.0
H43 H 0.1106 0.8269 0.2041 1 0.0
Si1 Si 0.79802 0.86251 0.29097 1 0.0
C62 C 1.2026 0.8969 0.4442 1 0.0
O7 O 1.13306 0.80717 0.66463 1 0.0
H140 H 0.7651 0.5479 0.3803 1 0.0
C28 C 0.195 0.5764 0.2765 1 0.0
H167 H 1.2473 0.7685 0.3936 0.5 0.0
C37 C 1.2568 0.6814 0.5488 1 0.0
C64 C 0.644 0.6863 0.7345 1 0.0
H89 H 0.8349 0.8975 0.7052 1 0.0
H67 H 0.2638 0.6888 0.2154 1 0.0
H129 H 0.7986 0.964 0.4895 1 0.0
H173 H 0.8962 0.6169 0.6452 1 0.0
H169 H 1.1999 0.9393 0.4641 1 0.0
C55 C 1.3209 0.8208 0.7919 1 0.0
C56 C 1.4487 0.8248 0.6821 1 0.0
C58 C 1.4494 0.9399 0.4712 0.5 0.0
Si8 Si 0.81604 0.90029 0.05161 1 0.0
C15 C 0.3188 0.8209 0.2934 1 0.0
H94 H 0.9548 0.8137 0.8489 1 0.0
C35 C 0.9404 0.8051 0.8098 1 0.0
H63 H 0.8495 0.5517 0.1062 1 0.0
H64 H 0.9292 0.742 0.1266 1 0.0
H172 H 0.901 0.66 0.7035 1 0.0
H123 H 0.9773 0.8252 0.5051 1 0.0
Mg7 Mg 0.95988 0.6982 0.55935 1 0.0
H147 H 1.4811 0.9491 0.7792 1 0.0
H29 H 0.7695 0.5491 -0.118 1 0.0
H102 H 1.444 0.5853 0.4977 1 0.0
H66 H 1.0295 0.6941 0.1139 1 0.0
O4 O 0.65372 0.79582 0.07603 1 0.0
H74 H 0.5182 0.6693 0.2969 1 0.0
H97 H 0.9749 0.9493 0.8539 1 0.0
H159 H 1.5215 0.9381 0.4932 0.5 0.0
H76 H 0.1454 0.5508 0.2467 1 0.0
H50 H 0.3579 0.7727 -0.1037 1 0.0
H82 H 0.7691 0.933 -0.0315 1 0.0
C23 C 0.8857 0.5672 0.1422 1 0.0
H88 H 0.7064 0.9371 0.1323 1 0.0
C59 C 1.3861 0.801 0.4495 0.5 0.0
H128 H 0.9083 0.9256 0.4654 1 0.0
C57 C 1.2933 0.8658 0.5492 1 0.0
H1 H 0.8974 0.8369 0.2076 1 0.0
H11 H 0.6064 0.7976 0.2909 1 0.0
H143 H 0.928 0.7284 0.4176 1 0.0
H148 H 1.3436 0.9667 0.7864 1 0.0
H28 H 0.8889 0.5875 -0.1365 1 0.0
C46 C 0.9625 0.9548 0.5974 1 0.0
H57 H 0.6658 0.6608 0.2032 1 0.0
H141 H 0.8502 0.6977 0.3642 1 0.0
Si13 Si 0.77529 0.64941 0.43801 1 0.0
H155 H 1.276 0.9088 0.5636 1 0.0
H117 H 1.0538 0.6742 0.7964 1 0.0
C6 C 0.4098 0.5547 0.05693 1 0.0
Si7 Si 0.34504 0.60941 0.2489 1 0.0
H153 H 1.414 0.7821 0.6682 1 0.0
H46 H 0.3727 0.9028 0.0646 1 0.0
C44 C 1.3378 0.5813 0.7777 1 0.0
H7 H 0.6557 0.9392 0.3054 1 0.0
C7 C 0.1445 0.5635 0.0182 1 0.0
H16 H 0.4046 0.5108 0.0403 1 0.0
H124 H 0.9691 0.9405 0.6317 1 0.0
C19 C 0.3631 0.7736 -0.0649 1 0.0
C1 C 0.819 0.8547 0.21604 1 0.0
H75 H 0.2127 0.551 0.3028 1 0.0
C18 C 0.1879 0.8732 -0.0499 1 0.0
H34 H 0.4737 0.8993 0.1785 1 0.0
H15 H 0.4951 0.5731 0.0572 1 0.0
H176 H 0.5543 0.6827 0.7347 1 0.0
H20 H 0.3113 0.6119 -0.0753 1 0.0
H122 H 0.8472 0.7905 0.5155 1 0.0
C40 C 1.1147 0.5553 0.5568 1 0.0
H105 H 1.2416 0.6083 0.423 1 0.0
C13 C 0.4696 0.86695 0.20096 1 0.0
C24 C 0.9416 0.6983 0.1148 1 0.0
H24 H 0.6408 0.6026 -0.0147 1 0.0
Mg6 Mg 1.13557 0.71228 0.65766 1 0.0
H108 H 1.1435 0.5616 0.5943 1 0.0
H126 H 1.0428 0.9566 0.5802 1 0.0
H146 H 1.4129 0.9698 0.7308 1 0.0
H14 H 0.3803 0.5589 0.0941 1 0.0
C39 C 1.1791 0.5869 0.4429 1 0.0
H156 H 1.3733 0.8611 0.5648 1 0.0
Mg1 Mg 0.6869 0.80283 0.15901 1 0.0
C34 C 0.7104 0.8738 0.8298 1 0.0
H154 H 1.5287 0.8247 0.699 1 0.0
Si5 Si 0.34167 0.85452 -0.02647 1 0.0
H118 H 1.1847 0.6935 0.8257 1 0.0
H144 H 1.1282 0.8787 0.7278 1 0.0
C50 C 0.6451 0.7003 0.4562 1 0.0
C47 C 0.8293 0.9234 0.48364 1 0.0
Si4 Si 0.3142 0.86559 0.23674 1 0.0
O1 O 0.4403 0.7106 0.07566 1 0.0
H181 H 0.5474 0.5651 0.6463 1 0.0
H178 H 0.5552 0.6951 0.6136 1 0.0
C42 C 1.0884 0.5429 0.7203 1 0.0
Si15 Si 1.31647 0.86035 0.47497 1 0.0
C53 C 1.1879 0.86571 0.69938 1 0.0
H170 H 1.1221 0.8733 0.4454 1 0.0
H131 H 0.6633 0.9313 0.5936 1 0.0
H31 H 0.9901 0.7111 -0.0744 1 0.0
C5 C 0.3185 0.68093 0.05166 1 0.0
C48 C 0.6951 0.8909 0.5853 1 0.0
C61 C 1.2437 0.7697 0.4326 0.5 0.0
H44 H 0.2067 0.7856 0.1708 1 0.0
H21 H 0.3591 0.5465 -0.0734 1 0.0
Si6 Si 0.86487 0.65138 0.16352 1 0.0
H27 H 0.6276 0.6622 -0.117 1 0.0
C63 C 0.874 0.6569 0.6656 1 0.0
H106 H 1.1017 0.6049 0.4415 1 0.0
H138 H 0.6634 0.5859 0.361 1 0.0
C49 C 0.8527 0.63342 0.49944 1 0.0
H32 H 1.0005 0.6831 -0.0208 1 0.0
Si14 Si 1.34197 0.86361 0.734 1 0.0
H55 H 0.4527 0.9533 -0.0317 1 0.0
H72 H 0.4496 0.6256 0.3341 1 0.0
H25 H 0.7496 0.6983 -0.1358 1 0.0
H93 H 0.6682 0.908 0.822 1 0.0
C60 C 1.4746 0.8637 0.4464 0.5 0.0
C8 C 0.3641 0.5902 -0.0558 1 0.0
H177 H 0.6772 0.7423 0.6251 1 0.0
Mg5 Mg 0.94113 0.80205 0.65923 1 0.0
H2 H 0.8305 0.8972 0.2084 1 0.0
H166 H 1.2923 0.7385 0.4419 0.5 0.0
H120 H 1.3967 0.6161 0.7942 1 0.0
C41 C 1.2487 0.65969 0.69624 1 0.0
H61 H 0.8453 0.5439 0.1679 1 0.0
H33 H 0.9297 0.7428 -0.0197 1 0.0
H51 H 0.2988 0.7437 -0.0547 1 0.0
H163 H 1.5269 0.8426 0.4666 0.5 0.0
H42 H 0.1882 0.8518 0.1572 1 0.0
